data_4335457
loop_
_publ_author_name
'Holger Braunschweig'
'Alexander Damme'
'Thomas Kupfer'

_publ_contact_author_address
;    Institut f\"ur Anorganische Chemie
    Universit\"at W\"urzburg
    Am Hubland
    97074 W\"urzburg, Germany
;
_publ_contact_author_email H.Braunschweig@mail.uni-wuerzburg.de
_publ_contact_author_fax +49-931-3184623
_publ_contact_author_name 'Prof. Dr. Holger Braunschweig'
_publ_contact_author_phone +49-931-3185260
_publ_section_title
;
 Diboran(4)yl Platinum(II) Complexes
;
_journal_name_full 'Inorganic Chemistry'
_journal_page_first 7822
_journal_page_last 7824
_journal_paper_doi 10.1021/ic400641a
_journal_volume 52
_journal_year 2013
_chemical_formula_moiety 'C30 H52 B2 Cl2 P2 Pt'
_chemical_formula_sum 'C30 H52 B2 Cl2 P2 Pt'
_chemical_formula_weight 762.27
_chemical_name_common
;
?
;
_chemical_name_systematic
; 
?
;
_space_group_IT_number 4
_symmetry_cell_setting monoclinic
_symmetry_space_group_name_Hall 'P 2yb'
_symmetry_space_group_name_H-M 'P 1 21 1'
_atom_sites_solution_hydrogens geom
_atom_sites_solution_primary direct
_atom_sites_solution_secondary difmap
_audit_creation_method SHELXL-97
_cell_angle_alpha 90.00
_cell_angle_beta 94.726(3)
_cell_angle_gamma 90.00
_cell_formula_units_Z 2
_cell_length_a 9.9318(8)
_cell_length_b 14.4156(13)
_cell_length_c 11.6055(11)
_cell_measurement_reflns_used 8019
_cell_measurement_temperature 100(2)
_cell_measurement_theta_max 26.03
_cell_measurement_theta_min 3.33
_cell_volume 1655.9(3)
_computing_cell_refinement 'Saint+ ver. 7.68A (Bruker AXS)'
_computing_data_collection 'APEX2 ver. 2010.3 (Bruker AXS)'
_computing_data_reduction 'Saint+ ver. 7.68A (Bruker AXS)'
_computing_molecular_graphics 'XP ver. 5.1 (Bruker AXS, 1998)'
_computing_publication_material 'SHELXL-97 (Sheldrick, 2008)'
_computing_structure_refinement 'SHELXL-97 (Sheldrick, 1997)'
_computing_structure_solution 'SHELXS-97 (Sheldrick, 1990)'
_diffrn_ambient_temperature 100(2)
_diffrn_detector_area_resol_mean 8.333
_diffrn_measured_fraction_theta_full 0.991
_diffrn_measured_fraction_theta_max 0.990
_diffrn_measurement_device_type 'Bruker X8-APEX II'
_diffrn_measurement_method '\f and \w scans'
_diffrn_radiation_monochromator 'multi-layer mirror'
_diffrn_radiation_source 'rotating anode'
_diffrn_radiation_type MoK\a
_diffrn_radiation_wavelength 0.71073
_diffrn_reflns_av_R_equivalents 0.0292
_diffrn_reflns_av_sigmaI/netI 0.0290
_diffrn_reflns_limit_h_max 9
_diffrn_reflns_limit_h_min -12
_diffrn_reflns_limit_k_max 17
_diffrn_reflns_limit_k_min -17
_diffrn_reflns_limit_l_max 14
_diffrn_reflns_limit_l_min -14
_diffrn_reflns_number 51179
_diffrn_reflns_theta_full 26.00
_diffrn_reflns_theta_max 26.06
_diffrn_reflns_theta_min 1.76
_exptl_absorpt_coefficient_mu 4.513
_exptl_absorpt_correction_T_max 0.7453
_exptl_absorpt_correction_T_min 0.5833
_exptl_absorpt_correction_type multi-scan
_exptl_absorpt_process_details 'Sadabs 2008/1 (Bruker 2008)'
_exptl_crystal_colour yellow
_exptl_crystal_density_diffrn 1.529
_exptl_crystal_description block
_exptl_crystal_F_000 768
_exptl_crystal_size_max 0.40
_exptl_crystal_size_mid 0.30
_exptl_crystal_size_min 0.20
_refine_diff_density_max 0.550
_refine_diff_density_min -0.281
_refine_diff_density_rms 0.050
_refine_ls_abs_structure_details 'Flack H D (1983), Acta Cryst. A39, 876-881'
_refine_ls_abs_structure_Flack 0.005(2)
_refine_ls_extinction_method none
_refine_ls_goodness_of_fit_ref 1.005
_refine_ls_hydrogen_treatment constr
_refine_ls_matrix_type full
_refine_ls_number_parameters 346
_refine_ls_number_reflns 6345
_refine_ls_number_restraints 1
_refine_ls_restrained_S_all 1.005
_refine_ls_R_factor_all 0.0112
_refine_ls_R_factor_gt 0.0108
_refine_ls_shift/su_max 0.005
_refine_ls_shift/su_mean 0.000
_refine_ls_structure_factor_coef Fsqd
_refine_ls_weighting_details 'calc w=1/[\s^2^(Fo^2^)+(0.0000P)^2^+0.0000P] where P=(Fo^2^+2Fc^2^)/3'
_refine_ls_weighting_scheme calc
_refine_ls_wR_factor_gt 0.0253
_refine_ls_wR_factor_ref 0.0254
_reflns_number_gt 6214
_reflns_number_total 6345
_reflns_threshold_expression >2sigma(I)
_cod_data_source_file ic400641a_si_002_1.cif
_cod_data_source_block CCDC-928667
_cod_database_code 4335457

loop_
_symmetry_equiv_pos_as_xyz
'x, y, z'
'-x, y+1/2, -z'

loop_
_atom_site_label
_atom_site_type_symbol
_atom_site_fract_x
_atom_site_fract_y
_atom_site_fract_z
_atom_site_U_iso_or_equiv
_atom_site_adp_type
_atom_site_occupancy
_atom_site_symmetry_multiplicity
_atom_site_calc_flag
_atom_site_refinement_flags
Pt1 Pt 0.340447(5) 0.459515(7) 0.756580(4) 0.01005(3) Uani 1 1 d .
Cl1 Cl 0.36456(5) 0.52721(3) 0.95568(4) 0.01785(11) Uani 1 1 d .
P1 P 0.28610(5) 0.60977(3) 0.69790(4) 0.01369(11) Uani 1 1 d .
C1_1 C 0.2630(2) 0.63232(13) 0.54242(16) 0.0179(4) Uani 1 1 d .
H1A_1 H 0.3491 0.6182 0.5087 0.021 Uiso 1 1 calc R
H1B_1 H 0.1944 0.5884 0.5080 0.021 Uiso 1 1 calc R
C2_1 C 0.1325(2) 0.64867(15) 0.76124(18) 0.0202(5) Uani 1 1 d .
H2A_1 H 0.0544 0.6333 0.7060 0.024 Uiso 1 1 calc R
H2B_1 H 0.1231 0.6116 0.8319 0.024 Uiso 1 1 calc R
C3_1 C 0.4189(2) 0.69238(14) 0.74868(18) 0.0179(5) Uani 1 1 d .
H3A_1 H 0.3902 0.7557 0.7244 0.021 Uiso 1 1 calc R
H3B_1 H 0.4293 0.6913 0.8342 0.021 Uiso 1 1 calc R
C4_1 C 0.2200(3) 0.73009(16) 0.50591(19) 0.0232(5) Uani 1 1 d .
H4A_1 H 0.1348 0.7454 0.5384 0.035 Uiso 1 1 calc R
H4B_1 H 0.2076 0.7334 0.4214 0.035 Uiso 1 1 calc R
H4C_1 H 0.2899 0.7743 0.5344 0.035 Uiso 1 1 calc R
C5_1 C 0.1211(2) 0.75153(15) 0.7936(2) 0.0292(5) Uani 1 1 d .
H5A_1 H 0.1935 0.7675 0.8529 0.044 Uiso 1 1 calc R
H5B_1 H 0.0333 0.7628 0.8238 0.044 Uiso 1 1 calc R
H5C_1 H 0.1293 0.7899 0.7249 0.044 Uiso 1 1 calc R
C6_1 C 0.5549(3) 0.67195(17) 0.7033(2) 0.0313(6) Uani 1 1 d .
H6A_1 H 0.5923 0.6149 0.7389 0.047 Uiso 1 1 calc R
H6B_1 H 0.6169 0.7236 0.7225 0.047 Uiso 1 1 calc R
H6C_1 H 0.5434 0.6642 0.6192 0.047 Uiso 1 1 calc R
P2_1 P 0.42858(5) 0.31872(3) 0.83202(4) 0.01187(10) Uani 1 1 d .
C1_2 C 0.57015(19) 0.33891(14) 0.94062(15) 0.0152(4) Uani 1 1 d .
H1A_2 H 0.5331 0.3646 1.0106 0.018 Uiso 1 1 calc R
H1B_2 H 0.6109 0.2780 0.9622 0.018 Uiso 1 1 calc R
C2_2 C 0.3272(2) 0.24058(14) 0.91404(16) 0.0154(4) Uani 1 1 d .
H2A_2 H 0.2505 0.2177 0.8618 0.018 Uiso 1 1 calc R
H2B_2 H 0.3834 0.1862 0.9385 0.018 Uiso 1 1 calc R
C3_2 C 0.4888(2) 0.23780(15) 0.72413(17) 0.0150(5) Uani 1 1 d .
H3A_2 H 0.4121 0.1981 0.6950 0.018 Uiso 1 1 calc R
H3B_2 H 0.5164 0.2746 0.6580 0.018 Uiso 1 1 calc R
C4_2 C 0.6827(2) 0.40300(15) 0.90798(16) 0.0201(5) Uani 1 1 d .
H4A_2 H 0.7227 0.3782 0.8399 0.030 Uiso 1 1 calc R
H4B_2 H 0.7523 0.4072 0.9727 0.030 Uiso 1 1 calc R
H4C_2 H 0.6456 0.4649 0.8903 0.030 Uiso 1 1 calc R
C5_2 C 0.2705(2) 0.28273(14) 1.02164(16) 0.0204(5) Uani 1 1 d .
H5A_2 H 0.3450 0.2960 1.0800 0.031 Uiso 1 1 calc R
H5B_2 H 0.2081 0.2387 1.0532 0.031 Uiso 1 1 calc R
H5C_2 H 0.2224 0.3404 1.0003 0.031 Uiso 1 1 calc R
C6_2 C 0.6058(2) 0.17527(14) 0.76605(17) 0.0176(4) Uani 1 1 d .
H6A_2 H 0.6860 0.2132 0.7870 0.026 Uiso 1 1 calc R
H6B_2 H 0.6250 0.1320 0.7043 0.026 Uiso 1 1 calc R
H6C_2 H 0.5820 0.1403 0.8338 0.026 Uiso 1 1 calc R
B1 B 0.3133(2) 0.41092(15) 0.59156(18) 0.0126(5) Uani 1 1 d .
C1_3 C 0.40662(19) 0.41931(12) 0.48957(15) 0.0121(4) Uani 1 1 d .
C2_3 C 0.54786(18) 0.43971(11) 0.50393(14) 0.0116(5) Uani 1 1 d .
C3_3 C 0.62068(16) 0.4565(2) 0.40872(12) 0.0129(3) Uani 1 1 d .
H3_3 H 0.7151 0.4676 0.4209 0.015 Uiso 1 1 calc R
C4_3 C 0.56025(16) 0.4574(2) 0.29663(12) 0.0130(3) Uani 1 1 d .
C5_3 C 0.4248(2) 0.43595(11) 0.28083(15) 0.0131(5) Uani 1 1 d .
H5_3 H 0.3822 0.4351 0.2045 0.016 Uiso 1 1 calc R
C6_3 C 0.34784(19) 0.41531(12) 0.37315(15) 0.0129(4) Uani 1 1 d .
C7_3 C 0.62907(19) 0.44211(15) 0.61958(14) 0.0145(5) Uani 1 1 d .
H7A_3 H 0.6705 0.3813 0.6356 0.022 Uiso 1 1 calc R
H7B_3 H 0.5695 0.4574 0.6801 0.022 Uiso 1 1 calc R
H7C_3 H 0.7000 0.4893 0.6182 0.022 Uiso 1 1 calc R
C8_3 C 0.6428(2) 0.48071(14) 0.19606(16) 0.0187(5) Uani 1 1 d .
H8A_3 H 0.7002 0.4277 0.1799 0.028 Uiso 1 1 calc R
H8B_3 H 0.6997 0.5349 0.2159 0.028 Uiso 1 1 calc R
H8C_3 H 0.5820 0.4946 0.1274 0.028 Uiso 1 1 calc R
C9_3 C 0.20070(19) 0.39347(14) 0.34314(16) 0.0168(4) Uani 1 1 d .
H9A_3 H 0.1462 0.4488 0.3552 0.025 Uiso 1 1 calc R
H9B_3 H 0.1729 0.3431 0.3928 0.025 Uiso 1 1 calc R
H9C_3 H 0.1873 0.3743 0.2620 0.025 Uiso 1 1 calc R
B2 B 0.1576(2) 0.38168(16) 0.61973(17) 0.0138(5) Uani 1 1 d .
Cl2 Cl 0.01949(4) 0.46168(6) 0.56832(3) 0.01789(9) Uani 1 1 d .
C1_4 C 0.09944(18) 0.29666(13) 0.68461(16) 0.0124(4) Uani 1 1 d .
C2_4 C 0.11123(18) 0.20537(14) 0.64305(15) 0.0132(4) Uani 1 1 d .
C3_4 C 0.0585(2) 0.13049(14) 0.70125(16) 0.0159(4) Uani 1 1 d .
H3_4 H 0.0660 0.0698 0.6706 0.019 Uiso 1 1 calc R
C4_4 C -0.00496(19) 0.14256(14) 0.80337(16) 0.0165(4) Uani 1 1 d .
C5_4 C -0.0189(2) 0.23249(14) 0.84245(17) 0.0171(4) Uani 1 1 d .
H5_4 H -0.0637 0.2421 0.9107 0.021 Uiso 1 1 calc R
C6_4 C 0.02970(18) 0.30959(14) 0.78648(15) 0.0145(4) Uani 1 1 d .
C7_4 C 0.1770(2) 0.18509(17) 0.53233(18) 0.0186(5) Uani 1 1 d .
H7A_4 H 0.2184 0.1233 0.5372 0.028 Uiso 1 1 calc R
H7B_4 H 0.2467 0.2317 0.5216 0.028 Uiso 1 1 calc R
H7C_4 H 0.1084 0.1871 0.4666 0.028 Uiso 1 1 calc R
C8_4 C -0.0517(2) 0.06125(15) 0.87066(18) 0.0279(5) Uani 1 1 d .
H8A_4 H -0.0248 0.0702 0.9531 0.042 Uiso 1 1 calc R
H8B_4 H -0.0106 0.0043 0.8437 0.042 Uiso 1 1 calc R
H8C_4 H -0.1503 0.0563 0.8591 0.042 Uiso 1 1 calc R
C9_4 C 0.0151(2) 0.40366(14) 0.83948(17) 0.0184(4) Uani 1 1 d .
H9A_4 H -0.0128 0.3967 0.9181 0.028 Uiso 1 1 calc R
H9B_4 H -0.0533 0.4394 0.7927 0.028 Uiso 1 1 calc R
H9C_4 H 0.1019 0.4363 0.8423 0.028 Uiso 1 1 calc R

loop_
_atom_site_aniso_label
_atom_site_aniso_U_11
_atom_site_aniso_U_22
_atom_site_aniso_U_33
_atom_site_aniso_U_23
_atom_site_aniso_U_13
_atom_site_aniso_U_12
Pt1 0.00952(4) 0.01098(4) 0.00973(4) -0.00029(4) 0.00129(2) 0.00021(4)
Cl1 0.0214(3) 0.0200(3) 0.0121(2) -0.0033(2) 0.0012(2) 0.0027(2)
P1 0.0152(3) 0.0120(3) 0.0139(3) -0.0006(2) 0.0012(2) -0.0001(2)
C1_1 0.0229(12) 0.0135(11) 0.0167(10) 0.0010(8) -0.0010(8) -0.0001(9)
C2_1 0.0190(12) 0.0179(12) 0.0237(12) -0.0005(9) 0.0022(10) 0.0039(9)
C3_1 0.0227(13) 0.0137(11) 0.0172(11) -0.0024(9) 0.0018(9) -0.0033(10)
C4_1 0.0316(15) 0.0167(12) 0.0206(12) 0.0040(10) -0.0014(10) -0.0012(11)
C5_1 0.0320(14) 0.0211(12) 0.0356(13) -0.0072(10) 0.0089(11) 0.0056(10)
C6_1 0.0270(15) 0.0255(14) 0.0423(15) -0.0108(11) 0.0083(11) -0.0083(12)
P2_1 0.0103(3) 0.0138(3) 0.0115(2) 0.0003(2) 0.00088(19) 0.0000(2)
C1_2 0.0132(11) 0.0189(11) 0.0130(10) -0.0002(8) -0.0009(8) 0.0013(8)
C2_2 0.0139(11) 0.0182(11) 0.0139(10) 0.0034(8) -0.0001(8) -0.0010(8)
C3_2 0.0190(14) 0.0138(11) 0.0122(11) 0.0010(8) 0.0020(10) -0.0021(9)
C4_2 0.0148(11) 0.0293(12) 0.0160(10) 0.0008(9) -0.0003(8) -0.0036(9)
C5_2 0.0179(12) 0.0249(12) 0.0189(11) 0.0008(9) 0.0043(8) -0.0050(9)
C6_2 0.0172(12) 0.0176(11) 0.0182(11) -0.0013(9) 0.0032(8) 0.0039(9)
B1 0.0132(12) 0.0076(11) 0.0166(11) 0.0026(9) -0.0016(9) 0.0016(9)
C1_3 0.0160(11) 0.0075(9) 0.0123(9) -0.0011(7) -0.0004(8) 0.0016(7)
C2_3 0.0144(10) 0.0063(13) 0.0139(8) -0.0005(7) 0.0001(7) 0.0016(7)
C3_3 0.0121(8) 0.0102(8) 0.0167(8) -0.0027(13) 0.0030(6) -0.0026(12)
C4_3 0.0200(9) 0.0071(8) 0.0125(8) -0.0020(13) 0.0040(6) -0.0006(14)
C5_3 0.0190(10) 0.0094(12) 0.0105(8) -0.0019(7) -0.0013(7) 0.0025(7)
C6_3 0.0151(11) 0.0086(9) 0.0147(10) 0.0002(8) -0.0001(8) 0.0015(8)
C7_3 0.0127(10) 0.0189(15) 0.0121(8) -0.0018(8) 0.0018(7) -0.0025(9)
C8_3 0.0182(10) 0.0236(16) 0.0145(9) 0.0005(8) 0.0033(7) 0.0009(8)
C9_3 0.0151(11) 0.0217(11) 0.0133(10) 0.0004(9) -0.0016(8) -0.0010(9)
B2 0.0125(12) 0.0159(12) 0.0125(11) -0.0047(9) -0.0016(9) 0.0019(10)
Cl2 0.0124(2) 0.0188(2) 0.0222(2) 0.0028(3) -0.00021(16) 0.0035(3)
C1_4 0.0065(10) 0.0152(11) 0.0151(10) -0.0007(8) -0.0017(8) -0.0012(8)
C2_4 0.0077(10) 0.0186(11) 0.0128(10) 0.0001(8) -0.0018(8) 0.0001(8)
C3_4 0.0139(11) 0.0135(11) 0.0193(11) -0.0023(8) -0.0041(8) -0.0025(8)
C4_4 0.0103(10) 0.0191(11) 0.0195(11) 0.0032(9) -0.0024(8) -0.0049(8)
C5_4 0.0096(11) 0.0256(12) 0.0166(10) -0.0019(9) 0.0037(8) -0.0022(9)
C6_4 0.0054(10) 0.0180(11) 0.0195(10) -0.0013(9) -0.0022(8) -0.0010(8)
C7_4 0.0213(13) 0.0147(11) 0.0196(12) -0.0015(9) 0.0019(9) -0.0014(9)
C8_4 0.0316(14) 0.0239(12) 0.0288(12) 0.0024(10) 0.0058(10) -0.0086(10)
C9_4 0.0121(11) 0.0234(12) 0.0206(11) -0.0026(9) 0.0062(8) -0.0011(9)

loop_
_atom_type_symbol
_atom_type_description
_atom_type_scat_dispersion_real
_atom_type_scat_dispersion_imag
_atom_type_scat_source
C C 0.0033 0.0016 'International Tables Vol C Tables 4.2.6.8 and 6.1.1.4'
H H 0.0000 0.0000 'International Tables Vol C Tables 4.2.6.8 and 6.1.1.4'
B B 0.0013 0.0007 'International Tables Vol C Tables 4.2.6.8 and 6.1.1.4'
P P 0.1023 0.0942 'International Tables Vol C Tables 4.2.6.8 and 6.1.1.4'
Cl Cl 0.1484 0.1585 'International Tables Vol C Tables 4.2.6.8 and 6.1.1.4'
Pt Pt -1.7033 8.3905 'International Tables Vol C Tables 4.2.6.8 and 6.1.1.4'

loop_
_geom_angle_atom_site_label_1
_geom_angle_atom_site_label_2
_geom_angle_atom_site_label_3
_geom_angle
B1 Pt1 P1 92.03(6)
B1 Pt1 P2_1 94.00(6)
P1 Pt1 P2_1 170.257(17)
B1 Pt1 Cl1 176.53(6)
P1 Pt1 Cl1 84.791(17)
P2_1 Pt1 Cl1 89.336(16)
B1 Pt1 B2 40.22(8)
P1 Pt1 B2 95.20(5)
P2_1 Pt1 B2 94.34(5)
Cl1 Pt1 B2 138.60(5)
C1_1 P1 C2_1 107.46(10)
C1_1 P1 C3_1 103.27(9)
C2_1 P1 C3_1 105.79(10)
C1_1 P1 Pt1 117.56(6)
C2_1 P1 Pt1 110.40(7)
C3_1 P1 Pt1 111.54(7)
C4_1 C1_1 P1 116.65(14)
C4_1 C1_1 H1A_1 108.1
P1 C1_1 H1A_1 108.1
C4_1 C1_1 H1B_1 108.1
P1 C1_1 H1B_1 108.1
H1A_1 C1_1 H1B_1 107.3
C5_1 C2_1 P1 118.25(16)
C5_1 C2_1 H2A_1 107.7
P1 C2_1 H2A_1 107.7
C5_1 C2_1 H2B_1 107.7
P1 C2_1 H2B_1 107.7
H2A_1 C2_1 H2B_1 107.1
C6_1 C3_1 P1 113.49(15)
C6_1 C3_1 H3A_1 108.9
P1 C3_1 H3A_1 108.9
C6_1 C3_1 H3B_1 108.9
P1 C3_1 H3B_1 108.9
H3A_1 C3_1 H3B_1 107.7
C1_1 C4_1 H4A_1 109.5
C1_1 C4_1 H4B_1 109.5
H4A_1 C4_1 H4B_1 109.5
C1_1 C4_1 H4C_1 109.5
H4A_1 C4_1 H4C_1 109.5
H4B_1 C4_1 H4C_1 109.5
C2_1 C5_1 H5A_1 109.5
C2_1 C5_1 H5B_1 109.5
H5A_1 C5_1 H5B_1 109.5
C2_1 C5_1 H5C_1 109.5
H5A_1 C5_1 H5C_1 109.5
H5B_1 C5_1 H5C_1 109.5
C3_1 C6_1 H6A_1 109.5
C3_1 C6_1 H6B_1 109.5
H6A_1 C6_1 H6B_1 109.5
C3_1 C6_1 H6C_1 109.5
H6A_1 C6_1 H6C_1 109.5
H6B_1 C6_1 H6C_1 109.5
C2_2 P2_1 C1_2 99.44(9)
C2_2 P2_1 C3_2 100.77(9)
C1_2 P2_1 C3_2 107.07(9)
C2_2 P2_1 Pt1 121.42(7)
C1_2 P2_1 Pt1 111.11(7)
C3_2 P2_1 Pt1 115.11(7)
C4_2 C1_2 P2_1 117.57(13)
C4_2 C1_2 H1A_2 107.9
P2_1 C1_2 H1A_2 107.9
C4_2 C1_2 H1B_2 107.9
P2_1 C1_2 H1B_2 107.9
H1A_2 C1_2 H1B_2 107.2
C5_2 C2_2 P2_1 115.68(14)
C5_2 C2_2 H2A_2 108.4
P2_1 C2_2 H2A_2 108.4
C5_2 C2_2 H2B_2 108.4
P2_1 C2_2 H2B_2 108.4
H2A_2 C2_2 H2B_2 107.4
C6_2 C3_2 P2_1 116.09(14)
C6_2 C3_2 H3A_2 108.3
P2_1 C3_2 H3A_2 108.3
C6_2 C3_2 H3B_2 108.3
P2_1 C3_2 H3B_2 108.3
H3A_2 C3_2 H3B_2 107.4
C1_2 C4_2 H4A_2 109.5
C1_2 C4_2 H4B_2 109.5
H4A_2 C4_2 H4B_2 109.5
C1_2 C4_2 H4C_2 109.5
H4A_2 C4_2 H4C_2 109.5
H4B_2 C4_2 H4C_2 109.5
C2_2 C5_2 H5A_2 109.5
C2_2 C5_2 H5B_2 109.5
H5A_2 C5_2 H5B_2 109.5
C2_2 C5_2 H5C_2 109.5
H5A_2 C5_2 H5C_2 109.5
H5B_2 C5_2 H5C_2 109.5
C3_2 C6_2 H6A_2 109.5
C3_2 C6_2 H6B_2 109.5
H6A_2 C6_2 H6B_2 109.5
C3_2 C6_2 H6C_2 109.5
H6A_2 C6_2 H6C_2 109.5
H6B_2 C6_2 H6C_2 109.5
C1_3 B1 B2 141.86(17)
C1_3 B1 Pt1 130.02(15)
B2 B1 Pt1 87.45(12)
C6_3 C1_3 C2_3 116.06(15)
C6_3 C1_3 B1 119.36(17)
C2_3 C1_3 B1 124.31(16)
C3_3 C2_3 C1_3 120.84(15)
C3_3 C2_3 C7_3 115.34(15)
C1_3 C2_3 C7_3 123.79(15)
C4_3 C3_3 C2_3 122.25(15)
C4_3 C3_3 H3_3 118.9
C2_3 C3_3 H3_3 118.9
C5_3 C4_3 C3_3 117.70(15)
C5_3 C4_3 C8_3 122.06(14)
C3_3 C4_3 C8_3 120.24(15)
C4_3 C5_3 C6_3 122.35(16)
C4_3 C5_3 H5_3 118.8
C6_3 C5_3 H5_3 118.8
C5_3 C6_3 C1_3 120.64(17)
C5_3 C6_3 C9_3 116.62(16)
C1_3 C6_3 C9_3 122.68(16)
C2_3 C7_3 H7A_3 109.5
C2_3 C7_3 H7B_3 109.5
H7A_3 C7_3 H7B_3 109.5
C2_3 C7_3 H7C_3 109.5
H7A_3 C7_3 H7C_3 109.5
H7B_3 C7_3 H7C_3 109.5
C4_3 C8_3 H8A_3 109.5
C4_3 C8_3 H8B_3 109.5
H8A_3 C8_3 H8B_3 109.5
C4_3 C8_3 H8C_3 109.5
H8A_3 C8_3 H8C_3 109.5
H8B_3 C8_3 H8C_3 109.5
C6_3 C9_3 H9A_3 109.5
C6_3 C9_3 H9B_3 109.5
H9A_3 C9_3 H9B_3 109.5
C6_3 C9_3 H9C_3 109.5
H9A_3 C9_3 H9C_3 109.5
H9B_3 C9_3 H9C_3 109.5
C1_4 B2 B1 132.55(17)
C1_4 B2 Cl2 110.37(14)
B1 B2 Cl2 117.07(15)
C1_4 B2 Pt1 108.24(12)
B1 B2 Pt1 52.33(9)
Cl2 B2 Pt1 113.20(10)
C2_4 C1_4 C6_4 117.63(17)
C2_4 C1_4 B2 121.30(16)
C6_4 C1_4 B2 121.05(16)
C3_4 C2_4 C1_4 120.70(16)
C3_4 C2_4 C7_4 117.71(18)
C1_4 C2_4 C7_4 121.56(18)
C2_4 C3_4 C4_4 121.77(18)
C2_4 C3_4 H3_4 119.1
C4_4 C3_4 H3_4 119.1
C5_4 C4_4 C3_4 117.29(17)
C5_4 C4_4 C8_4 121.11(18)
C3_4 C4_4 C8_4 121.57(18)
C4_4 C5_4 C6_4 123.13(18)
C4_4 C5_4 H5_4 118.4
C6_4 C5_4 H5_4 118.4
C5_4 C6_4 C1_4 119.42(17)
C5_4 C6_4 C9_4 118.74(16)
C1_4 C6_4 C9_4 121.73(17)
C2_4 C7_4 H7A_4 109.5
C2_4 C7_4 H7B_4 109.5
H7A_4 C7_4 H7B_4 109.5
C2_4 C7_4 H7C_4 109.5
H7A_4 C7_4 H7C_4 109.5
H7B_4 C7_4 H7C_4 109.5
C4_4 C8_4 H8A_4 109.5
C4_4 C8_4 H8B_4 109.5
H8A_4 C8_4 H8B_4 109.5
C4_4 C8_4 H8C_4 109.5
H8A_4 C8_4 H8C_4 109.5
H8B_4 C8_4 H8C_4 109.5
C6_4 C9_4 H9A_4 109.5
C6_4 C9_4 H9B_4 109.5
H9A_4 C9_4 H9B_4 109.5
C6_4 C9_4 H9C_4 109.5
H9A_4 C9_4 H9C_4 109.5
H9B_4 C9_4 H9C_4 109.5

loop_
_geom_bond_atom_site_label_1
_geom_bond_atom_site_label_2
_geom_bond_distance
Pt1 B1 2.036(2)
Pt1 P1 2.3208(5)
Pt1 P2_1 2.3507(5)
Pt1 Cl1 2.5016(5)
Pt1 B2 2.570(2)
P1 C1_1 1.8292(19)
P1 C2_1 1.835(2)
P1 C3_1 1.838(2)
C1_1 C4_1 1.523(3)
C1_1 H1A_1 0.9900
C1_1 H1B_1 0.9900
C2_1 C5_1 1.536(3)
C2_1 H2A_1 0.9900
C2_1 H2B_1 0.9900
C3_1 C6_1 1.518(3)
C3_1 H3A_1 0.9900
C3_1 H3B_1 0.9900
C4_1 H4A_1 0.9800
C4_1 H4B_1 0.9800
C4_1 H4C_1 0.9800
C5_1 H5A_1 0.9800
C5_1 H5B_1 0.9800
C5_1 H5C_1 0.9800
C6_1 H6A_1 0.9800
C6_1 H6B_1 0.9800
C6_1 H6C_1 0.9800
P2_1 C2_2 1.8296(19)
P2_1 C1_2 1.8326(19)
P2_1 C3_2 1.847(2)
C1_2 C4_2 1.522(3)
C1_2 H1A_2 0.9900
C1_2 H1B_2 0.9900
C2_2 C5_2 1.536(3)
C2_2 H2A_2 0.9900
C2_2 H2B_2 0.9900
C3_2 C6_2 1.519(3)
C3_2 H3A_2 0.9900
C3_2 H3B_2 0.9900
C4_2 H4A_2 0.9800
C4_2 H4B_2 0.9800
C4_2 H4C_2 0.9800
C5_2 H5A_2 0.9800
C5_2 H5B_2 0.9800
C5_2 H5C_2 0.9800
C6_2 H6A_2 0.9800
C6_2 H6B_2 0.9800
C6_2 H6C_2 0.9800
B1 C1_3 1.567(3)
B1 B2 1.661(3)
C1_3 C6_3 1.428(2)
C1_3 C2_3 1.430(3)
C2_3 C3_3 1.391(2)
C2_3 C7_3 1.508(2)
C3_3 C4_3 1.387(2)
C3_3 H3_3 0.9500
C4_3 C5_3 1.378(3)
C4_3 C8_3 1.519(2)
C5_3 C6_3 1.398(3)
C5_3 H5_3 0.9500
C6_3 C9_3 1.507(3)
C7_3 H7A_3 0.9800
C7_3 H7B_3 0.9800
C7_3 H7C_3 0.9800
C8_3 H8A_3 0.9800
C8_3 H8B_3 0.9800
C8_3 H8C_3 0.9800
C9_3 H9A_3 0.9800
C9_3 H9B_3 0.9800
C9_3 H9C_3 0.9800
B2 C1_4 1.573(3)
B2 Cl2 1.852(2)
C1_4 C2_4 1.410(3)
C1_4 C6_4 1.431(3)
C2_4 C3_4 1.398(3)
C2_4 C7_4 1.517(3)
C3_4 C4_4 1.398(3)
C3_4 H3_4 0.9500
C4_4 C5_4 1.384(3)
C4_4 C8_4 1.503(3)
C5_4 C6_4 1.393(3)
C5_4 H5_4 0.9500
C6_4 C9_4 1.501(3)
C7_4 H7A_4 0.9800
C7_4 H7B_4 0.9800
C7_4 H7C_4 0.9800
C8_4 H8A_4 0.9800
C8_4 H8B_4 0.9800
C8_4 H8C_4 0.9800
C9_4 H9A_4 0.9800
C9_4 H9B_4 0.9800
C9_4 H9C_4 0.9800

loop_
_geom_torsion_atom_site_label_1
_geom_torsion_atom_site_label_2
_geom_torsion_atom_site_label_3
_geom_torsion_atom_site_label_4
_geom_torsion
B1 Pt1 P1 C1_1 -7.11(10)
P2_1 Pt1 P1 C1_1 121.13(12)
Cl1 Pt1 P1 C1_1 174.28(8)
B2 Pt1 P1 C1_1 -47.30(9)
B1 Pt1 P1 C2_1 116.60(10)
P2_1 Pt1 P1 C2_1 -115.16(11)
Cl1 Pt1 P1 C2_1 -62.00(8)
B2 Pt1 P1 C2_1 76.42(9)
B1 Pt1 P1 C3_1 -126.08(10)
P2_1 Pt1 P1 C3_1 2.16(13)
Cl1 Pt1 P1 C3_1 55.31(7)
B2 Pt1 P1 C3_1 -166.27(9)
C2_1 P1 C1_1 C4_1 51.62(19)
C3_1 P1 C1_1 C4_1 -59.92(19)
Pt1 P1 C1_1 C4_1 176.81(14)
C1_1 P1 C2_1 C5_1 -84.68(18)
C3_1 P1 C2_1 C5_1 25.14(19)
Pt1 P1 C2_1 C5_1 145.95(15)
C1_1 P1 C3_1 C6_1 -66.47(18)
C2_1 P1 C3_1 C6_1 -179.23(17)
Pt1 P1 C3_1 C6_1 60.69(18)
B1 Pt1 P2_1 C2_2 -103.95(10)
P1 Pt1 P2_1 C2_2 127.94(11)
Cl1 Pt1 P2_1 C2_2 75.10(8)
B2 Pt1 P2_1 C2_2 -63.62(9)
B1 Pt1 P2_1 C1_2 139.83(9)
P1 Pt1 P2_1 C1_2 11.72(12)
Cl1 Pt1 P2_1 C1_2 -41.13(7)
B2 Pt1 P2_1 C1_2 -179.84(8)
B1 Pt1 P2_1 C3_2 17.93(10)
P1 Pt1 P2_1 C3_2 -110.18(12)
Cl1 Pt1 P2_1 C3_2 -163.02(8)
B2 Pt1 P2_1 C3_2 58.26(9)
C2_2 P2_1 C1_2 C4_2 -179.70(15)
C3_2 P2_1 C1_2 C4_2 75.87(17)
Pt1 P2_1 C1_2 C4_2 -50.60(16)
C1_2 P2_1 C2_2 C5_2 64.59(16)
C3_2 P2_1 C2_2 C5_2 174.14(15)
Pt1 P2_1 C2_2 C5_2 -57.37(17)
C2_2 P2_1 C3_2 C6_2 -78.58(17)
C1_2 P2_1 C3_2 C6_2 24.91(18)
Pt1 P2_1 C3_2 C6_2 148.95(14)
P1 Pt1 B1 C1_3 76.49(17)
P2_1 Pt1 B1 C1_3 -95.85(17)
Cl1 Pt1 B1 C1_3 100.1(11)
B2 Pt1 B1 C1_3 172.1(2)
P1 Pt1 B1 B2 -95.65(11)
P2_1 Pt1 B1 B2 92.01(11)
Cl1 Pt1 B1 B2 -72.0(11)
B2 B1 C1_3 C6_3 13.1(4)
Pt1 B1 C1_3 C6_3 -154.13(15)
B2 B1 C1_3 C2_3 -173.1(2)
Pt1 B1 C1_3 C2_3 19.7(3)
C6_3 C1_3 C2_3 C3_3 1.4(3)
B1 C1_3 C2_3 C3_3 -172.6(2)
C6_3 C1_3 C2_3 C7_3 -176.80(17)
B1 C1_3 C2_3 C7_3 9.2(3)
C1_3 C2_3 C3_3 C4_3 2.2(4)
C7_3 C2_3 C3_3 C4_3 -179.4(2)
C2_3 C3_3 C4_3 C5_3 -3.5(4)
C2_3 C3_3 C4_3 C8_3 177.0(2)
C3_3 C4_3 C5_3 C6_3 1.2(3)
C8_3 C4_3 C5_3 C6_3 -179.4(2)
C4_3 C5_3 C6_3 C1_3 2.5(3)
C4_3 C5_3 C6_3 C9_3 179.75(19)
C2_3 C1_3 C6_3 C5_3 -3.7(2)
B1 C1_3 C6_3 C5_3 170.65(17)
C2_3 C1_3 C6_3 C9_3 179.24(17)
B1 C1_3 C6_3 C9_3 -6.5(3)
C1_3 B1 B2 C1_4 109.7(3)
Pt1 B1 B2 C1_4 -80.1(2)
C1_3 B1 B2 Cl2 -70.8(3)
Pt1 B1 B2 Cl2 99.46(13)
C1_3 B1 B2 Pt1 -170.2(3)
B1 Pt1 B2 C1_4 130.18(18)
P1 Pt1 B2 C1_4 -142.83(12)
P2_1 Pt1 B2 C1_4 39.12(12)
Cl1 Pt1 B2 C1_4 -54.81(16)
P1 Pt1 B2 B1 86.99(11)
P2_1 Pt1 B2 B1 -91.05(11)
Cl1 Pt1 B2 B1 175.01(9)
B1 Pt1 B2 Cl2 -107.14(16)
P1 Pt1 B2 Cl2 -20.14(10)
P2_1 Pt1 B2 Cl2 161.81(9)
Cl1 Pt1 B2 Cl2 67.88(13)
B1 B2 C1_4 C2_4 -62.9(3)
Cl2 B2 C1_4 C2_4 117.53(17)
Pt1 B2 C1_4 C2_4 -118.08(16)
B1 B2 C1_4 C6_4 118.7(2)
Cl2 B2 C1_4 C6_4 -60.9(2)
Pt1 B2 C1_4 C6_4 63.5(2)
C6_4 C1_4 C2_4 C3_4 -1.2(3)
B2 C1_4 C2_4 C3_4 -179.67(17)
C6_4 C1_4 C2_4 C7_4 176.82(18)
B2 C1_4 C2_4 C7_4 -1.7(3)
C1_4 C2_4 C3_4 C4_4 -1.4(3)
C7_4 C2_4 C3_4 C4_4 -179.44(19)
C2_4 C3_4 C4_4 C5_4 2.7(3)
C2_4 C3_4 C4_4 C8_4 -175.11(18)
C3_4 C4_4 C5_4 C6_4 -1.5(3)
C8_4 C4_4 C5_4 C6_4 176.30(19)
C4_4 C5_4 C6_4 C1_4 -1.0(3)
C4_4 C5_4 C6_4 C9_4 -177.07(18)
C2_4 C1_4 C6_4 C5_4 2.3(3)
B2 C1_4 C6_4 C5_4 -179.19(17)
C2_4 C1_4 C6_4 C9_4 178.26(17)
B2 C1_4 C6_4 C9_4 -3.2(3)
